data_1520030
loop_
_publ_author_name
'Guly\'as, Henrik'
'Rivilla, Ivan'
'Curreli, Simona'
'Freixa, Zoraida'
'van Leeuwen, Piet W. N. M.'

_publ_section_title
;
 Highly active, chemo- and enantioselective Pt-SPO catalytic systems for
 the synthesis of aromatic carboxamides
;
_journal_issue 7
_journal_name_full 'Catal. Sci. Technol.'
_journal_page_first 3822
_journal_paper_doi 10.1039/C5CY00627A
_journal_volume 5
_journal_year 2015
_chemical_formula_sum 'C22 H16 N2 O2'
_chemical_formula_weight 340.37
_chemical_name_systematic
;
 ?
;
_space_group_IT_number 14
_symmetry_cell_setting monoclinic
_symmetry_space_group_name_Hall '-P 2yn'
_symmetry_space_group_name_H-M 'P 1 21/n 1'
_atom_sites_solution_hydrogens geom
_atom_sites_solution_primary direct
_atom_sites_solution_secondary difmap
_audit_creation_method SHELXL-97
_audit_update_record
;
2015-04-27 deposited with the CCDC.
2015-05-26 downloaded from the CCDC.
;
_cell_angle_alpha 90.00
_cell_angle_beta 94.100(5)
_cell_angle_gamma 90.00
_cell_formula_units_Z 4
_cell_length_a 9.3024(10)
_cell_length_b 8.3301(11)
_cell_length_c 21.227(2)
_cell_measurement_reflns_used 2520
_cell_measurement_temperature 100(2)
_cell_measurement_theta_max 35.80
_cell_measurement_theta_min 3.11
_cell_volume 1640.7(3)
_computing_structure_refinement 'SHELXL-97 (Sheldrick, 2008)'
_diffrn_ambient_temperature 100(2)
_diffrn_detector_area_resol_mean 512
_diffrn_detector_type '4K CCD area detector APEX II'
_diffrn_measured_fraction_theta_full 0.989
_diffrn_measured_fraction_theta_max 0.933
_diffrn_measurement_device_type 'Kappa 4-axis goniometer bruker-nonius'
_diffrn_measurement_method
;
 Fullsphere data collection, phi and omega scans
;
_diffrn_measurement_specimen_support 'magnetic support whith 10 micron nylon fiber cryoloop'
_diffrn_radiation_monochromator 'Multilayer Montel 200 mirrors'
_diffrn_radiation_type MoK\a
_diffrn_radiation_wavelength 0.71073
_diffrn_reflns_av_R_equivalents 0.0793
_diffrn_reflns_av_sigmaI/netI 0.1132
_diffrn_reflns_limit_h_max 15
_diffrn_reflns_limit_h_min -14
_diffrn_reflns_limit_k_max 13
_diffrn_reflns_limit_k_min -6
_diffrn_reflns_limit_l_max 32
_diffrn_reflns_limit_l_min -34
_diffrn_reflns_number 18213
_diffrn_reflns_theta_full 25.24
_diffrn_reflns_theta_max 36.60
_diffrn_reflns_theta_min 2.33
_diffrn_source 'rotating anode X-ray tube'
_diffrn_source_current 70
_diffrn_source_power 50
_diffrn_source_size '3 mm x 0.3 mm fine focus'
_diffrn_source_type 'Bruker-Nonius FR 591'
_exptl_absorpt_coefficient_mu 0.090
_exptl_absorpt_correction_T_max 0.99
_exptl_absorpt_correction_T_min 0.82
_exptl_absorpt_correction_type empirical
_exptl_absorpt_process_details
; 
 SADABS Version 2008/1 Bruker-Nonius
 Blessing, Acta Cryst. (1995) A51 33-38
;
_exptl_crystal_colour colourless
_exptl_crystal_density_diffrn 1.378
_exptl_crystal_density_method 'not measured'
_exptl_crystal_description block
_exptl_crystal_F_000 712
_exptl_crystal_size_max 0.9
_exptl_crystal_size_mid 0.4
_exptl_crystal_size_min 0.2
_refine_diff_density_max 0.629
_refine_diff_density_min -0.401
_refine_diff_density_rms 0.086
_refine_ls_extinction_method none
_refine_ls_goodness_of_fit_ref 0.976
_refine_ls_hydrogen_treatment noref
_refine_ls_matrix_type full
_refine_ls_number_parameters 235
_refine_ls_number_reflns 7548
_refine_ls_number_restraints 0
_refine_ls_restrained_S_all 0.976
_refine_ls_R_factor_all 0.1347
_refine_ls_R_factor_gt 0.0647
_refine_ls_shift/su_max 0.000
_refine_ls_shift/su_mean 0.000
_refine_ls_structure_factor_coef Fsqd
_refine_ls_weighting_details 'calc w=1/[\s^2^(Fo^2^)+(0.0957P)^2^+0.0000P] where P=(Fo^2^+2Fc^2^)/3'
_refine_ls_weighting_scheme calc
_refine_ls_wR_factor_gt 0.1531
_refine_ls_wR_factor_ref 0.1887
_reflns_number_gt 4222
_reflns_number_total 7548
_reflns_threshold_expression >2\s(I)
_cod_data_source_file c5cy00627a2.cif
_cod_data_source_block hg513frac3_0m
_cod_depositor_comments
;
The following automatic conversions were performed:
'_diffrn_measurement_specimen_suppport' tag replaced with
'_diffrn_measurement_specimen_support' tag as specified in the
replacement file
'/usr/data/users/saulius/crontab/automatic-downloads/rss-feeds/RSC/lib/lists/replacement-tags.lst'.

Automatic conversion script
Id: cif_correct_tags 3376 2015-05-07 07:48:27Z andrius 

The following automatic conversions were performed:

'_symmetry_cell_setting' value 'Monoclinic' changed to 'monoclinic'
according to
/usr/data/users/saulius/crontab/automatic-downloads/rss-feeds/RSC/lib/dictionaries/cif_core.dic
dictionary named 'cif_core.dic' version 2.4.2 from 2011-04-26.

Automatic conversion script
Id: cif_fix_values 3271 2015-04-21 07:52:19Z andrius 

 Adding full bibliography for 1520028--1520034.cif.
;
_cod_original_sg_symbol_H-M P2(1)/n
_cod_database_code 1520030

loop_
_symmetry_equiv_pos_as_xyz
'x, y, z'
'-x+1/2, y+1/2, -z+1/2'
'-x, -y, -z'
'x-1/2, -y-1/2, z-1/2'

loop_
_atom_site_label
_atom_site_type_symbol
_atom_site_fract_x
_atom_site_fract_y
_atom_site_fract_z
_atom_site_U_iso_or_equiv
_atom_site_adp_type
_atom_site_occupancy
_atom_site_symmetry_multiplicity
_atom_site_calc_flag
_atom_site_refinement_flags
C1 C 0.67649(16) 0.04625(16) -0.04580(7) 0.0136(3) Uani 1 1 d .
C2 C 0.81489(16) 0.05503(16) -0.07745(7) 0.0125(3) Uani 1 1 d .
C3 C 0.91056(16) -0.07505(16) -0.06723(7) 0.0148(3) Uani 1 1 d .
H3 H 0.8863 -0.1611 -0.0406 0.018 Uiso 1 1 calc R
C4 C 1.03729(16) -0.07803(16) -0.09521(7) 0.0147(3) Uani 1 1 d .
H4 H 1.1004 -0.1671 -0.0887 0.018 Uiso 1 1 calc R
C5 C 1.07576(16) 0.05067(16) -0.13390(7) 0.0125(3) Uani 1 1 d .
C6 C 1.20878(17) 0.05079(17) -0.16200(7) 0.0162(3) Uani 1 1 d .
H6 H 1.2719 -0.0384 -0.1559 0.019 Uiso 1 1 calc R
C7 C 1.24777(18) 0.17734(18) -0.19780(7) 0.0185(3) Uani 1 1 d .
H7 H 1.3377 0.1763 -0.2163 0.022 Uiso 1 1 calc R
C8 C 1.15488(18) 0.30907(18) -0.20721(7) 0.0191(3) Uani 1 1 d .
H8 H 1.1825 0.3970 -0.2322 0.023 Uiso 1 1 calc R
C9 C 1.02530(17) 0.31252(16) -0.18095(7) 0.0155(3) Uani 1 1 d .
H9 H 0.9637 0.4027 -0.1879 0.019 Uiso 1 1 calc R
C10 C 0.98154(15) 0.18374(15) -0.14352(7) 0.0122(2) Uani 1 1 d .
C11 C 0.84763(15) 0.18343(15) -0.11472(7) 0.0114(2) Uani 1 1 d .
C12 C 0.74740(16) 0.32272(15) -0.12196(7) 0.0122(3) Uani 1 1 d .
C13 C 0.73413(16) 0.42897(15) -0.06990(7) 0.0133(3) Uani 1 1 d .
C14 C 0.81950(18) 0.41283(18) -0.01270(7) 0.0174(3) Uani 1 1 d .
H14 H 0.8917 0.3320 -0.0088 0.021 Uiso 1 1 calc R
C15 C 0.79989(19) 0.51165(19) 0.03720(8) 0.0211(3) Uani 1 1 d .
H15 H 0.8587 0.4995 0.0754 0.025 Uiso 1 1 calc R
C16 C 0.69316(19) 0.63145(18) 0.03248(8) 0.0211(3) Uani 1 1 d .
H16 H 0.6789 0.6983 0.0678 0.025 Uiso 1 1 calc R
C17 C 0.61033(18) 0.65207(16) -0.02222(8) 0.0184(3) Uani 1 1 d .
H17 H 0.5387 0.7336 -0.0250 0.022 Uiso 1 1 calc R
C18 C 0.62976(17) 0.55327(15) -0.07516(7) 0.0147(3) Uani 1 1 d .
C19 C 0.54726(17) 0.57535(17) -0.13287(8) 0.0174(3) Uani 1 1 d .
H19 H 0.4782 0.6594 -0.1367 0.021 Uiso 1 1 calc R
C20 C 0.56552(17) 0.47736(16) -0.18325(7) 0.0159(3) Uani 1 1 d .
H20 H 0.5118 0.4956 -0.2223 0.019 Uiso 1 1 calc R
C21 C 0.66465(16) 0.34873(15) -0.17704(7) 0.0127(3) Uani 1 1 d .
C22 C 0.66844(16) 0.23197(17) -0.23022(7) 0.0142(3) Uani 1 1 d .
N1 N 0.55667(14) 0.04702(15) -0.08372(6) 0.0165(3) Uani 1 1 d .
H1A H 0.4723 0.0378 -0.0678 0.020 Uiso 1 1 calc R
H1B H 0.5616 0.0568 -0.1248 0.020 Uiso 1 1 calc R
N2 N 0.70635(16) 0.29074(15) -0.28458(6) 0.0198(3) Uani 1 1 d .
H2A H 0.7073 0.2281 -0.3179 0.024 Uiso 1 1 calc R
H2B H 0.7306 0.3925 -0.2874 0.024 Uiso 1 1 calc R
O1 O 0.67914(12) 0.03314(13) 0.01202(5) 0.0179(2) Uani 1 1 d .
O2 O 0.63307(13) 0.09044(13) -0.22280(5) 0.0182(2) Uani 1 1 d .

loop_
_atom_site_aniso_label
_atom_site_aniso_U_11
_atom_site_aniso_U_22
_atom_site_aniso_U_33
_atom_site_aniso_U_23
_atom_site_aniso_U_13
_atom_site_aniso_U_12
C1 0.0151(7) 0.0135(5) 0.0124(6) 0.0014(4) 0.0014(5) -0.0001(4)
C2 0.0129(6) 0.0139(5) 0.0105(6) 0.0006(4) -0.0002(5) -0.0002(4)
C3 0.0171(7) 0.0144(5) 0.0129(6) 0.0031(5) 0.0005(6) 0.0012(5)
C4 0.0161(7) 0.0145(5) 0.0133(6) 0.0000(5) -0.0007(6) 0.0021(5)
C5 0.0136(6) 0.0143(5) 0.0094(6) -0.0013(4) -0.0009(5) 0.0012(4)
C6 0.0153(7) 0.0203(6) 0.0128(6) -0.0010(5) 0.0007(6) 0.0012(5)
C7 0.0154(7) 0.0244(7) 0.0161(7) -0.0020(5) 0.0044(6) -0.0021(5)
C8 0.0210(8) 0.0219(6) 0.0152(7) 0.0026(5) 0.0060(6) -0.0018(5)
C9 0.0174(7) 0.0153(5) 0.0137(6) 0.0015(5) 0.0013(6) -0.0004(5)
C10 0.0132(6) 0.0139(5) 0.0091(6) -0.0002(4) -0.0012(5) -0.0002(4)
C11 0.0125(6) 0.0120(5) 0.0095(6) 0.0007(4) -0.0010(5) 0.0008(4)
C12 0.0134(6) 0.0117(5) 0.0118(6) 0.0009(4) 0.0018(5) 0.0006(4)
C13 0.0149(7) 0.0129(5) 0.0123(6) -0.0003(4) 0.0018(5) -0.0010(4)
C14 0.0214(8) 0.0169(6) 0.0137(6) -0.0015(5) 0.0000(6) -0.0005(5)
C15 0.0266(9) 0.0219(7) 0.0146(7) -0.0039(6) -0.0017(7) -0.0029(6)
C16 0.0310(9) 0.0165(6) 0.0165(7) -0.0051(5) 0.0064(7) -0.0043(5)
C17 0.0250(8) 0.0127(5) 0.0181(7) -0.0024(5) 0.0066(7) 0.0000(5)
C18 0.0177(7) 0.0115(5) 0.0154(7) -0.0009(4) 0.0039(6) -0.0002(4)
C19 0.0181(7) 0.0148(6) 0.0195(7) 0.0009(5) 0.0031(6) 0.0041(5)
C20 0.0175(7) 0.0148(5) 0.0151(7) 0.0022(5) -0.0010(6) 0.0030(5)
C21 0.0151(7) 0.0119(5) 0.0111(6) 0.0001(4) 0.0014(5) 0.0003(4)
C22 0.0153(7) 0.0152(5) 0.0118(6) 0.0003(5) -0.0015(6) 0.0018(5)
N1 0.0139(6) 0.0230(6) 0.0128(6) 0.0026(5) 0.0014(5) -0.0013(4)
N2 0.0301(8) 0.0183(5) 0.0113(6) -0.0008(4) 0.0037(6) -0.0016(5)
O1 0.0174(6) 0.0252(5) 0.0112(5) 0.0014(4) 0.0020(4) -0.0025(4)
O2 0.0246(6) 0.0151(4) 0.0147(5) -0.0009(4) 0.0004(5) -0.0029(4)

loop_
_atom_type_symbol
_atom_type_description
_atom_type_scat_dispersion_real
_atom_type_scat_dispersion_imag
_atom_type_scat_source
C C 0.0033 0.0016 'International Tables Vol C Tables 4.2.6.8 and 6.1.1.4'
H H 0.0000 0.0000 'International Tables Vol C Tables 4.2.6.8 and 6.1.1.4'
N N 0.0061 0.0033 'International Tables Vol C Tables 4.2.6.8 and 6.1.1.4'
O O 0.0106 0.0060 'International Tables Vol C Tables 4.2.6.8 and 6.1.1.4'

loop_
_geom_angle_atom_site_label_1
_geom_angle_atom_site_label_2
_geom_angle_atom_site_label_3
_geom_angle
O1 C1 N1 124.14(14)
O1 C1 C2 119.72(14)
N1 C1 C2 116.08(13)
C11 C2 C3 121.49(13)
C11 C2 C1 121.92(12)
C3 C2 C1 116.59(12)
C4 C3 C2 120.35(13)
C4 C3 H3 119.8
C2 C3 H3 119.8
C3 C4 C5 120.31(13)
C3 C4 H4 119.8
C5 C4 H4 119.8
C6 C5 C4 120.83(13)
C6 C5 C10 119.33(12)
C4 C5 C10 119.82(13)
C7 C6 C5 120.81(14)
C7 C6 H6 119.6
C5 C6 H6 119.6
C6 C7 C8 119.91(14)
C6 C7 H7 120.0
C8 C7 H7 120.0
C9 C8 C7 120.79(14)
C9 C8 H8 119.6
C7 C8 H8 119.6
C8 C9 C10 120.84(14)
C8 C9 H9 119.6
C10 C9 H9 119.6
C9 C10 C5 118.33(13)
C9 C10 C11 122.57(13)
C5 C10 C11 119.10(12)
C2 C11 C10 118.91(12)
C2 C11 C12 120.11(12)
C10 C11 C12 120.91(11)
C21 C12 C13 119.20(12)
C21 C12 C11 121.37(12)
C13 C12 C11 119.41(13)
C14 C13 C18 118.55(13)
C14 C13 C12 122.22(13)
C18 C13 C12 119.21(14)
C15 C14 C13 120.88(15)
C15 C14 H14 119.6
C13 C14 H14 119.6
C14 C15 C16 120.39(16)
C14 C15 H15 119.8
C16 C15 H15 119.8
C17 C16 C15 120.35(14)
C17 C16 H16 119.8
C15 C16 H16 119.8
C16 C17 C18 120.58(14)
C16 C17 H17 119.7
C18 C17 H17 119.7
C19 C18 C17 121.43(13)
C19 C18 C13 119.38(13)
C17 C18 C13 119.19(15)
C20 C19 C18 120.78(13)
C20 C19 H19 119.6
C18 C19 H19 119.6
C19 C20 C21 119.79(15)
C19 C20 H20 120.1
C21 C20 H20 120.1
C12 C21 C20 121.49(13)
C12 C21 C22 120.01(12)
C20 C21 C22 118.29(14)
O2 C22 N2 123.57(13)
O2 C22 C21 120.26(13)
N2 C22 C21 116.13(12)
C1 N1 H1A 120.0
C1 N1 H1B 120.0
H1A N1 H1B 120.0
C22 N2 H2A 120.0
C22 N2 H2B 120.0
H2A N2 H2B 120.0

loop_
_geom_bond_atom_site_label_1
_geom_bond_atom_site_label_2
_geom_bond_distance
C1 O1 1.2307(18)
C1 N1 1.328(2)
C1 C2 1.4960(19)
C2 C11 1.3773(18)
C2 C3 1.409(2)
C3 C4 1.358(2)
C3 H3 0.9500
C4 C5 1.4121(19)
C4 H4 0.9500
C5 C6 1.412(2)
C5 C10 1.4188(19)
C6 C7 1.364(2)
C6 H6 0.9500
C7 C8 1.402(2)
C7 H7 0.9500
C8 C9 1.364(2)
C8 H8 0.9500
C9 C10 1.4121(19)
C9 H9 0.9500
C10 C11 1.4263(19)
C11 C12 1.4896(19)
C12 C21 1.370(2)
C12 C13 1.4280(19)
C13 C14 1.409(2)
C13 C18 1.418(2)
C14 C15 1.364(2)
C14 H14 0.9500
C15 C16 1.406(2)
C15 H15 0.9500
C16 C17 1.358(3)
C16 H16 0.9500
C17 C18 1.415(2)
C17 H17 0.9500
C18 C19 1.410(2)
C19 C20 1.365(2)
C19 H19 0.9500
C20 C21 1.414(2)
C20 H20 0.9500
C21 C22 1.4924(19)
C22 O2 1.2371(17)
C22 N2 1.3242(18)
N1 H1A 0.8800
N1 H1B 0.8800
N2 H2A 0.8800
N2 H2B 0.8800

loop_
_geom_torsion_atom_site_label_1
_geom_torsion_atom_site_label_2
_geom_torsion_atom_site_label_3
_geom_torsion_atom_site_label_4
_geom_torsion
O1 C1 C2 C11 -121.96(16)
N1 C1 C2 C11 60.62(19)
O1 C1 C2 C3 58.05(18)
N1 C1 C2 C3 -119.37(15)
C11 C2 C3 C4 -1.3(2)
C1 C2 C3 C4 178.72(14)
C2 C3 C4 C5 1.2(2)
C3 C4 C5 C6 178.44(15)
C3 C4 C5 C10 0.0(2)
C4 C5 C6 C7 -178.00(15)
C10 C5 C6 C7 0.4(2)
C5 C6 C7 C8 -0.3(2)
C6 C7 C8 C9 0.0(2)
C7 C8 C9 C10 0.1(2)
C8 C9 C10 C5 0.0(2)
C8 C9 C10 C11 179.35(15)
C6 C5 C10 C9 -0.3(2)
C4 C5 C10 C9 178.14(14)
C6 C5 C10 C11 -179.64(14)
C4 C5 C10 C11 -1.2(2)
C3 C2 C11 C10 0.1(2)
C1 C2 C11 C10 -179.91(14)
C3 C2 C11 C12 -176.96(14)
C1 C2 C11 C12 3.0(2)
C9 C10 C11 C2 -178.19(14)
C5 C10 C11 C2 1.1(2)
C9 C10 C11 C12 -1.2(2)
C5 C10 C11 C12 178.16(13)
C2 C11 C12 C21 -107.16(16)
C10 C11 C12 C21 75.86(18)
C2 C11 C12 C13 71.07(18)
C10 C11 C12 C13 -105.91(16)
C21 C12 C13 C14 -177.66(13)
C11 C12 C13 C14 4.1(2)
C21 C12 C13 C18 3.6(2)
C11 C12 C13 C18 -174.66(12)
C18 C13 C14 C15 1.7(2)
C12 C13 C14 C15 -177.01(14)
C13 C14 C15 C16 0.3(2)
C14 C15 C16 C17 -1.3(2)
C15 C16 C17 C18 0.2(2)
C16 C17 C18 C19 -178.42(14)
C16 C17 C18 C13 1.8(2)
C14 C13 C18 C19 177.50(13)
C12 C13 C18 C19 -3.7(2)
C14 C13 C18 C17 -2.8(2)
C12 C13 C18 C17 176.01(13)
C17 C18 C19 C20 -178.90(14)
C13 C18 C19 C20 0.8(2)
C18 C19 C20 C21 2.2(2)
C13 C12 C21 C20 -0.6(2)
C11 C12 C21 C20 177.61(13)
C13 C12 C21 C22 -175.23(12)
C11 C12 C21 C22 3.0(2)
C19 C20 C21 C12 -2.3(2)
C19 C20 C21 C22 172.39(13)
C12 C21 C22 O2 60.1(2)
C20 C21 C22 O2 -114.69(16)
C12 C21 C22 N2 -122.11(15)
C20 C21 C22 N2 63.11(19)
